data_2230632
loop_
_publ_author_name
'Cordes, David B.'
'Hua, Guoxiong'
'Slawin, Alexandra M. Z.'
'Woollins, J. Derek'

_publ_section_title
;
 2,4,5-Triphenyl-1,3,2-dioxaphospholan-2-one
;
_journal_coeditor_code FJ2429
_journal_issue 7
_journal_name_full 'Acta Crystallographica Section E'
_journal_page_first o1790
_journal_paper_doi 10.1107/S1600536811024202
_journal_volume 67
_journal_year 2011
_chemical_formula_iupac 'C20 H17 O3 P'
_chemical_formula_moiety 'C20 H17 O3 P'
_chemical_formula_sum 'C20 H17 O3 P'
_chemical_formula_weight 336.31
_chemical_name_systematic
;
2,4,5-Triphenyl-1,3,2-dioxaphospholan-2-one
;
_space_group_IT_number 14
_symmetry_cell_setting monoclinic
_symmetry_space_group_name_Hall '-P 2ybc'
_symmetry_space_group_name_H-M 'P 1 21/c 1'
_atom_sites_solution_hydrogens geom
_atom_sites_solution_primary direct
_atom_sites_solution_secondary difmap
_cell_angle_alpha 90.00
_cell_angle_beta 111.810(15)
_cell_angle_gamma 90.00
_cell_formula_units_Z 4
_cell_length_a 16.744(12)
_cell_length_b 6.098(4)
_cell_length_c 17.300(13)
_cell_measurement_reflns_used 4362
_cell_measurement_temperature 93(2)
_cell_measurement_theta_max 28.5
_cell_measurement_theta_min 2.1
_cell_volume 1640(2)
_computing_cell_refinement 'CrystalClear (Rigaku, 2010)'
_computing_data_collection 'CrystalClear (Rigaku, 2010)'
_computing_data_reduction 'CrystalClear (Rigaku, 2010)'
_computing_molecular_graphics 'SHELXTL (Sheldrick, 2008)'
_computing_publication_material 'SHELXTL (Sheldrick, 2008)'
_computing_structure_refinement 'SHELXTL (Sheldrick, 2008)'
_computing_structure_solution 'SIR2004 (Burla <i>et al.</i>,  2005)'
_diffrn_ambient_temperature 93(2)
_diffrn_detector_area_resol_mean 14.7059
_diffrn_measured_fraction_theta_full 0.988
_diffrn_measured_fraction_theta_max 0.828
_diffrn_measurement_device_type 'Rigaku Mercury CCD'
_diffrn_measurement_method '\w and \f'
_diffrn_radiation_monochromator confocal
_diffrn_radiation_source 'rotating anode'
_diffrn_radiation_type MoK\a
_diffrn_radiation_wavelength 0.71073
_diffrn_reflns_av_R_equivalents 0.1090
_diffrn_reflns_av_sigmaI/netI 0.1000
_diffrn_reflns_limit_h_max 21
_diffrn_reflns_limit_h_min -18
_diffrn_reflns_limit_k_max 7
_diffrn_reflns_limit_k_min -8
_diffrn_reflns_limit_l_max 19
_diffrn_reflns_limit_l_min -22
_diffrn_reflns_number 10244
_diffrn_reflns_theta_full 25.24
_diffrn_reflns_theta_max 28.55
_diffrn_reflns_theta_min 1.31
_exptl_absorpt_coefficient_mu 0.182
_exptl_absorpt_correction_T_max 1.000
_exptl_absorpt_correction_T_min 0.435
_exptl_absorpt_correction_type multi-scan
_exptl_absorpt_process_details '(CrystalClear; Rigaku, 2010)'
_exptl_crystal_colour Colorless
_exptl_crystal_density_diffrn 1.362
_exptl_crystal_density_method 'not measured'
_exptl_crystal_description needle
_exptl_crystal_F_000 704
_exptl_crystal_size_max 0.20
_exptl_crystal_size_mid 0.01
_exptl_crystal_size_min 0.01
_refine_diff_density_max 0.413
_refine_diff_density_min -0.527
_refine_ls_extinction_method none
_refine_ls_goodness_of_fit_ref 1.012
_refine_ls_hydrogen_treatment constr
_refine_ls_matrix_type full
_refine_ls_number_parameters 217
_refine_ls_number_reflns 3462
_refine_ls_number_restraints 0
_refine_ls_restrained_S_all 1.012
_refine_ls_R_factor_all 0.1351
_refine_ls_R_factor_gt 0.0895
_refine_ls_shift/su_max 0.000
_refine_ls_shift/su_mean 0.000
_refine_ls_structure_factor_coef Fsqd
_refine_ls_weighting_details 'calc w=1/[\s^2^(Fo^2^)+(0.1305P)^2^+0.0000P] where P=(Fo^2^+2Fc^2^)/3'
_refine_ls_weighting_scheme calc
_refine_ls_wR_factor_gt 0.2166
_refine_ls_wR_factor_ref 0.2560
_reflns_number_gt 2034
_reflns_number_total 3462
_reflns_threshold_expression I>2\s(I)
_cod_data_source_file fj2429.cif
_cod_data_source_block I
_cod_original_sg_symbol_H-M 'P 21/c'
_cod_database_code 2230632
_cod_database_fobs_code 2230632

loop_
_symmetry_equiv_pos_as_xyz
'x, y, z'
'-x, y+1/2, -z+1/2'
'-x, -y, -z'
'x, -y-1/2, z-1/2'

loop_
_atom_site_type_symbol
_atom_site_label
_atom_site_fract_x
_atom_site_fract_y
_atom_site_fract_z
_atom_site_U_iso_or_equiv
_atom_site_adp_type
_atom_site_calc_flag
_atom_site_refinement_flags
_atom_site_occupancy
_atom_site_symmetry_multiplicity
_atom_site_disorder_assembly
_atom_site_disorder_group
P P1 0.10931(6) 0.10326(17) 0.61793(7) 0.0392(4) Uani d . 1 1 . .
O O1 0.18993(16) 0.1930(4) 0.69493(17) 0.0423(7) Uani d . 1 1 . .
O O2 0.11788(15) 0.2675(4) 0.54921(16) 0.0392(7) Uani d . 1 1 . .
O O3 0.11527(17) -0.1319(4) 0.6046(2) 0.0498(8) Uani d . 1 1 . .
C C1 0.2142(2) 0.4112(6) 0.6780(2) 0.0356(9) Uani d . 1 1 . .
H H1 0.1770 0.5201 0.6920 0.043 Uiso calc R 1 1 . .
C C2 0.1911(2) 0.4166(6) 0.5822(2) 0.0364(9) Uani d . 1 1 . .
H H2 0.1701 0.5677 0.5623 0.044 Uiso calc R 1 1 . .
C C3 0.0125(2) 0.1775(6) 0.6301(2) 0.0372(9) Uani d . 1 1 . .
C C4 -0.0305(3) 0.0204(6) 0.6596(3) 0.0419(10) Uani d . 1 1 . .
H H4 -0.0079 -0.1240 0.6713 0.050 Uiso calc R 1 1 . .
C C5 -0.1057(3) 0.0729(7) 0.6720(3) 0.0441(10) Uani d . 1 1 . .
H H5 -0.1338 -0.0340 0.6928 0.053 Uiso calc R 1 1 . .
C C6 -0.1395(2) 0.2845(7) 0.6535(3) 0.0431(10) Uani d . 1 1 . .
H H6 -0.1914 0.3209 0.6609 0.052 Uiso calc R 1 1 . .
C C7 -0.0975(2) 0.4423(7) 0.6243(3) 0.0410(9) Uani d . 1 1 . .
H H7 -0.1204 0.5864 0.6124 0.049 Uiso calc R 1 1 . .
C C8 -0.0221(2) 0.3888(6) 0.6125(3) 0.0385(9) Uani d . 1 1 . .
H H8 0.0062 0.4967 0.5923 0.046 Uiso calc R 1 1 . .
C C9 0.3069(2) 0.4558(6) 0.7331(2) 0.0362(9) Uani d . 1 1 . .
C C10 0.3694(2) 0.2941(7) 0.7478(2) 0.0406(9) Uani d . 1 1 . .
H H10 0.3546 0.1538 0.7227 0.049 Uiso calc R 1 1 . .
C C11 0.4540(3) 0.3391(7) 0.7996(3) 0.0425(10) Uani d . 1 1 . .
H H11 0.4967 0.2283 0.8100 0.051 Uiso calc R 1 1 . .
C C12 0.4766(3) 0.5434(7) 0.8360(3) 0.0479(11) Uani d . 1 1 . .
H H12 0.5343 0.5725 0.8714 0.057 Uiso calc R 1 1 . .
C C13 0.4146(3) 0.7049(7) 0.8205(3) 0.0499(11) Uani d . 1 1 . .
H H13 0.4298 0.8455 0.8452 0.060 Uiso calc R 1 1 . .
C C14 0.3300(3) 0.6616(6) 0.7686(3) 0.0434(10) Uani d . 1 1 . .
H H14 0.2878 0.7737 0.7575 0.052 Uiso calc R 1 1 . .
C C15 0.2596(2) 0.3581(6) 0.5482(2) 0.0356(9) Uani d . 1 1 . .
C C16 0.2620(2) 0.1556(7) 0.5115(3) 0.0405(9) Uani d . 1 1 . .
H H16 0.2230 0.0430 0.5121 0.049 Uiso calc R 1 1 . .
C C17 0.3218(3) 0.1181(7) 0.4740(3) 0.0475(11) Uani d . 1 1 . .
H H17 0.3228 -0.0195 0.4487 0.057 Uiso calc R 1 1 . .
C C18 0.3789(3) 0.2794(8) 0.4737(3) 0.0513(11) Uani d . 1 1 . .
H H18 0.4190 0.2531 0.4477 0.062 Uiso calc R 1 1 . .
C C19 0.3784(3) 0.4806(7) 0.5111(3) 0.0494(11) Uani d . 1 1 . .
H H19 0.4186 0.5910 0.5117 0.059 Uiso calc R 1 1 . .
C C20 0.3185(2) 0.5192(6) 0.5477(3) 0.0416(10) Uani d . 1 1 . .
H H20 0.3177 0.6575 0.5727 0.050 Uiso calc R 1 1 . .

loop_
_atom_site_aniso_label
_atom_site_aniso_U_11
_atom_site_aniso_U_22
_atom_site_aniso_U_33
_atom_site_aniso_U_12
_atom_site_aniso_U_13
_atom_site_aniso_U_23
P1 0.0441(7) 0.0296(6) 0.0438(7) 0.0021(4) 0.0162(5) 0.0008(4)
O1 0.0442(15) 0.0345(15) 0.0459(18) -0.0013(12) 0.0140(13) 0.0093(12)
O2 0.0440(16) 0.0365(15) 0.0369(16) -0.0033(12) 0.0148(12) 0.0003(12)
O3 0.0563(18) 0.0260(15) 0.070(2) 0.0028(12) 0.0273(16) -0.0024(13)
C1 0.050(2) 0.0274(19) 0.033(2) 0.0038(16) 0.0199(18) 0.0019(15)
C2 0.037(2) 0.033(2) 0.039(2) 0.0013(16) 0.0141(17) 0.0017(17)
C3 0.048(2) 0.028(2) 0.029(2) -0.0025(17) 0.0077(17) -0.0065(15)
C4 0.046(2) 0.037(2) 0.038(2) -0.0028(18) 0.0108(18) 0.0037(17)
C5 0.053(2) 0.043(2) 0.037(2) -0.0083(19) 0.0184(19) 0.0030(18)
C6 0.037(2) 0.052(3) 0.041(3) -0.0032(18) 0.0157(18) -0.0034(19)
C7 0.044(2) 0.037(2) 0.038(2) -0.0005(18) 0.0103(18) -0.0017(17)
C8 0.040(2) 0.038(2) 0.036(2) -0.0002(17) 0.0114(17) 0.0007(17)
C9 0.045(2) 0.036(2) 0.029(2) 0.0000(17) 0.0162(17) -0.0018(16)
C10 0.050(2) 0.040(2) 0.035(2) -0.0019(18) 0.0189(19) -0.0010(17)
C11 0.046(2) 0.049(3) 0.032(2) -0.0002(19) 0.0150(18) 0.0041(18)
C12 0.050(2) 0.054(3) 0.036(3) -0.013(2) 0.0117(19) -0.004(2)
C13 0.063(3) 0.042(3) 0.048(3) -0.015(2) 0.023(2) -0.010(2)
C14 0.054(3) 0.036(2) 0.043(3) -0.0036(18) 0.022(2) -0.0031(18)
C15 0.044(2) 0.034(2) 0.029(2) 0.0040(17) 0.0139(17) 0.0012(15)
C16 0.042(2) 0.041(2) 0.037(2) 0.0006(17) 0.0127(18) -0.0045(17)
C17 0.054(3) 0.050(3) 0.038(3) 0.013(2) 0.017(2) -0.0046(19)
C18 0.052(3) 0.066(3) 0.040(3) 0.008(2) 0.021(2) 0.004(2)
C19 0.048(2) 0.055(3) 0.046(3) -0.002(2) 0.018(2) 0.009(2)
C20 0.048(2) 0.036(2) 0.042(3) -0.0039(18) 0.0185(19) 0.0004(17)

loop_
_atom_type_symbol
_atom_type_description
_atom_type_scat_dispersion_real
_atom_type_scat_dispersion_imag
_atom_type_scat_source
C C 0.0033 0.0016 'International Tables Vol C Tables 4.2.6.8 and 6.1.1.4'
H H 0.0000 0.0000 'International Tables Vol C Tables 4.2.6.8 and 6.1.1.4'
O O 0.0106 0.0060 'International Tables Vol C Tables 4.2.6.8 and 6.1.1.4'
P P 0.1023 0.0942 'International Tables Vol C Tables 4.2.6.8 and 6.1.1.4'

loop_
_geom_angle_atom_site_label_1
_geom_angle_atom_site_label_2
_geom_angle_atom_site_label_3
_geom_angle_site_symmetry_1
_geom_angle_site_symmetry_3
_geom_angle
_geom_angle_publ_flag
O3 P1 O1 . . 112.38(16) ?
O3 P1 O2 . . 117.82(17) ?
O1 P1 O2 . . 97.11(15) ?
O3 P1 C3 . . 112.89(17) ?
O1 P1 C3 . . 109.87(17) ?
O2 P1 C3 . . 105.51(16) ?
C1 O1 P1 . . 111.0(2) ?
C2 O2 P1 . . 113.1(2) ?
O1 C1 C9 . . 109.6(3) ?
O1 C1 C2 . . 104.9(3) ?
C9 C1 C2 . . 117.3(3) ?
O1 C1 H1 . . 108.3 ?
C9 C1 H1 . . 108.3 ?
C2 C1 H1 . . 108.3 ?
O2 C2 C15 . . 110.4(3) ?
O2 C2 C1 . . 104.1(3) ?
C15 C2 C1 . . 119.0(3) ?
O2 C2 H2 . . 107.6 ?
C15 C2 H2 . . 107.6 ?
C1 C2 H2 . . 107.6 ?
C8 C3 C4 . . 118.8(4) ?
C8 C3 P1 . . 122.2(3) ?
C4 C3 P1 . . 119.0(3) ?
C5 C4 C3 . . 121.0(4) ?
C5 C4 H4 . . 119.5 ?
C3 C4 H4 . . 119.5 ?
C4 C5 C6 . . 119.4(4) ?
C4 C5 H5 . . 120.3 ?
C6 C5 H5 . . 120.3 ?
C7 C6 C5 . . 120.3(4) ?
C7 C6 H6 . . 119.9 ?
C5 C6 H6 . . 119.9 ?
C8 C7 C6 . . 120.0(4) ?
C8 C7 H7 . . 120.0 ?
C6 C7 H7 . . 120.0 ?
C7 C8 C3 . . 120.6(4) ?
C7 C8 H8 . . 119.7 ?
C3 C8 H8 . . 119.7 ?
C14 C9 C10 . . 119.5(4) ?
C14 C9 C1 . . 119.5(3) ?
C10 C9 C1 . . 120.9(3) ?
C9 C10 C11 . . 119.7(4) ?
C9 C10 H10 . . 120.2 ?
C11 C10 H10 . . 120.2 ?
C12 C11 C10 . . 120.6(4) ?
C12 C11 H11 . . 119.7 ?
C10 C11 H11 . . 119.7 ?
C13 C12 C11 . . 119.7(4) ?
C13 C12 H12 . . 120.2 ?
C11 C12 H12 . . 120.2 ?
C12 C13 C14 . . 120.0(4) ?
C12 C13 H13 . . 120.0 ?
C14 C13 H13 . . 120.0 ?
C9 C14 C13 . . 120.4(4) ?
C9 C14 H14 . . 119.8 ?
C13 C14 H14 . . 119.8 ?
C20 C15 C16 . . 118.8(4) ?
C20 C15 C2 . . 118.4(3) ?
C16 C15 C2 . . 122.6(3) ?
C15 C16 C17 . . 120.1(4) ?
C15 C16 H16 . . 120.0 ?
C17 C16 H16 . . 120.0 ?
C18 C17 C16 . . 120.3(4) ?
C18 C17 H17 . . 119.8 ?
C16 C17 H17 . . 119.8 ?
C17 C18 C19 . . 120.3(4) ?
C17 C18 H18 . . 119.8 ?
C19 C18 H18 . . 119.8 ?
C18 C19 C20 . . 119.5(4) ?
C18 C19 H19 . . 120.2 ?
C20 C19 H19 . . 120.2 ?
C19 C20 C15 . . 120.9(4) ?
C19 C20 H20 . . 119.5 ?
C15 C20 H20 . . 119.5 ?

loop_
_geom_bond_atom_site_label_1
_geom_bond_atom_site_label_2
_geom_bond_site_symmetry_2
_geom_bond_distance
_geom_bond_publ_flag
P1 O3 . 1.462(3) ?
P1 O1 . 1.600(3) ?
P1 O2 . 1.601(3) ?
P1 C3 . 1.769(4) ?
O1 C1 . 1.452(4) ?
O2 C2 . 1.461(4) ?
C1 C9 . 1.514(5) ?
C1 C2 . 1.556(5) ?
C1 H1 . 1.0000 ?
C2 C15 . 1.515(5) ?
C2 H2 . 1.0000 ?
C3 C8 . 1.399(5) ?
C3 C4 . 1.404(5) ?
C4 C5 . 1.391(6) ?
C4 H4 . 0.9500 ?
C5 C6 . 1.398(6) ?
C5 H5 . 0.9500 ?
C6 C7 . 1.394(6) ?
C6 H6 . 0.9500 ?
C7 C8 . 1.390(6) ?
C7 H7 . 0.9500 ?
C8 H8 . 0.9500 ?
C9 C14 . 1.388(5) ?
C9 C10 . 1.392(5) ?
C10 C11 . 1.393(6) ?
C10 H10 . 0.9500 ?
C11 C12 . 1.384(6) ?
C11 H11 . 0.9500 ?
C12 C13 . 1.383(6) ?
C12 H12 . 0.9500 ?
C13 C14 . 1.392(6) ?
C13 H13 . 0.9500 ?
C14 H14 . 0.9500 ?
C15 C20 . 1.394(5) ?
C15 C16 . 1.395(5) ?
C16 C17 . 1.399(6) ?
C16 H16 . 0.9500 ?
C17 C18 . 1.374(6) ?
C17 H17 . 0.9500 ?
C18 C19 . 1.389(6) ?
C18 H18 . 0.9500 ?
C19 C20 . 1.390(6) ?
C19 H19 . 0.9500 ?
C20 H20 . 0.9500 ?

loop_
_geom_hbond_atom_site_label_D
_geom_hbond_atom_site_label_H
_geom_hbond_atom_site_label_A
_geom_hbond_site_symmetry_A
_geom_hbond_distance_DH
_geom_hbond_distance_HA
_geom_hbond_distance_DA
_geom_hbond_angle_DHA
C1 H1 O3 1_565 1.00 2.59 3.248(5) 123(3)
C2 H2 O3 1_565 1.00 2.29 3.115(5) 139(3)
C12 H12 Cg1 2_656 0.95 2.94 3.838(5) 158(3)
C12 H12 C18 2_656 0.95 2.83 3.585(6) 138(3)

loop_
_geom_torsion_atom_site_label_1
_geom_torsion_atom_site_label_2
_geom_torsion_atom_site_label_3
_geom_torsion_atom_site_label_4
_geom_torsion_site_symmetry_1
_geom_torsion_site_symmetry_2
_geom_torsion_site_symmetry_3
_geom_torsion_site_symmetry_4
_geom_torsion
_geom_torsion_publ_flag
O3 P1 O1 C1 . . . . 143.1(2) ?
O2 P1 O1 C1 . . . . 19.0(2) ?
C3 P1 O1 C1 . . . . -90.3(3) ?
O3 P1 O2 C2 . . . . -118.9(3) ?
O1 P1 O2 C2 . . . . 1.1(2) ?
C3 P1 O2 C2 . . . . 114.1(2) ?
P1 O1 C1 C9 . . . . -158.1(2) ?
P1 O1 C1 C2 . . . . -31.4(3) ?
P1 O2 C2 C15 . . . . 110.0(3) ?
P1 O2 C2 C1 . . . . -18.8(3) ?
O1 C1 C2 O2 . . . . 30.1(3) ?
C9 C1 C2 O2 . . . . 152.0(3) ?
O1 C1 C2 C15 . . . . -93.2(4) ?
C9 C1 C2 C15 . . . . 28.6(5) ?
O3 P1 C3 C8 . . . . -155.4(3) ?
O1 P1 C3 C8 . . . . 78.3(4) ?
O2 P1 C3 C8 . . . . -25.4(4) ?
O3 P1 C3 C4 . . . . 25.5(4) ?
O1 P1 C3 C4 . . . . -100.8(3) ?
O2 P1 C3 C4 . . . . 155.5(3) ?
C8 C3 C4 C5 . . . . -0.6(6) ?
P1 C3 C4 C5 . . . . 178.5(3) ?
C3 C4 C5 C6 . . . . 1.0(6) ?
C4 C5 C6 C7 . . . . -1.1(6) ?
C5 C6 C7 C8 . . . . 0.7(6) ?
C6 C7 C8 C3 . . . . -0.3(6) ?
C4 C3 C8 C7 . . . . 0.2(6) ?
P1 C3 C8 C7 . . . . -178.8(3) ?
O1 C1 C9 C14 . . . . -139.9(4) ?
C2 C1 C9 C14 . . . . 100.8(4) ?
O1 C1 C9 C10 . . . . 41.0(5) ?
C2 C1 C9 C10 . . . . -78.4(4) ?
C14 C9 C10 C11 . . . . 1.6(6) ?
C1 C9 C10 C11 . . . . -179.3(3) ?
C9 C10 C11 C12 . . . . -0.5(6) ?
C10 C11 C12 C13 . . . . -0.3(6) ?
C11 C12 C13 C14 . . . . 0.1(6) ?
C10 C9 C14 C13 . . . . -1.8(6) ?
C1 C9 C14 C13 . . . . 179.1(4) ?
C12 C13 C14 C9 . . . . 1.0(6) ?
O2 C2 C15 C20 . . . . 157.7(3) ?
C1 C2 C15 C20 . . . . -82.1(4) ?
O2 C2 C15 C16 . . . . -17.2(5) ?
C1 C2 C15 C16 . . . . 103.0(4) ?
C20 C15 C16 C17 . . . . -1.0(6) ?
C2 C15 C16 C17 . . . . 173.9(4) ?
C15 C16 C17 C18 . . . . 0.6(6) ?
C16 C17 C18 C19 . . . . 0.5(7) ?
C17 C18 C19 C20 . . . . -1.2(6) ?
C18 C19 C20 C15 . . . . 0.7(6) ?
C16 C15 C20 C19 . . . . 0.4(6) ?
C2 C15 C20 C19 . . . . -174.8(4) ?

loop_
_cod_related_entry_id
_cod_related_entry_database
_cod_related_entry_code
1 ChemSpider 10425386
